data_4132979
loop_
_publ_author_name
'Li, Xiaotong'
'Hoffman, Justin'
'Ke, Weijun'
'Chen, Michelle'
'Tsai, Hsinhan'
'Nie, Wanyi'
'Mohite, Aditya D.'
'Kepenekian, Mika\"el'
'Katan, Claudine'
'Even, Jacky'
'Wasielewski, Michael R.'
'Stoumpos, Constantinos C.'
'Kanatzidis, Mercouri G.'

_publ_section_title
;
 Two-Dimensional Halide Perovskites Incorporating Straight Chain Symmetric
 Diammonium Ions, (NH<sub>3</sub>C <sub>m</sub>H<sub>2
 m</sub>NH<sub>3</sub>)(CH<sub>3</sub>NH<sub>3</sub>) <sub>n-1</sub>Pb
 <sub>n</sub>I<sub>3 n+1</sub> ( m = 4-9; n = 1-4).
;
_journal_issue 38
_journal_name_full 'Journal of the American Chemical Society'
_journal_page_first 12226
_journal_page_last 12238
_journal_paper_doi 10.1021/jacs.8b07712
_journal_volume 140
_journal_year 2018
_chemical_formula_sum 'C9 H24 I4 N2 Pb'
_chemical_formula_weight 875.1
_space_group_IT_number 9
_space_group_name_Hall 'C -2yc'
_space_group_name_H-M_alt 'C 1 c 1'
_symmetry_cell_setting monoclinic
_symmetry_Int_Tables_number 9
_symmetry_space_group_name_Hall 'C -2yc'
_symmetry_space_group_name_H-M 'C 1 c 1'
_cell_angle_alpha 90
_cell_angle_beta 92.835(9)
_cell_angle_gamma 90
_cell_formula_units_Z 4
_cell_length_a 26.918(3)
_cell_length_b 8.7853(7)
_cell_length_c 8.7627(9)
_cell_measurement_reflns_used 10321
_cell_measurement_temperature 293
_cell_measurement_theta_max 29.68
_cell_measurement_theta_min 2.23
_cell_volume 2069.7(4)
_computing_cell_refinement 'STOE X-AREA'
_computing_data_collection 'STOE X-AREA'
_computing_data_reduction 'STOE X-RED'
_computing_structure_refinement JANA2006
_computing_structure_solution JANA2006
_diffrn_ambient_temperature 293
_diffrn_detector 'image plate (34 cm diameter)'
_diffrn_detector_area_resol_mean 6.67
_diffrn_detector_type STOE
_diffrn_measured_fraction_theta_full 0.99
_diffrn_measured_fraction_theta_max 0.99
_diffrn_measurement_details ' 180 frames, detector distance = 100 mm'
_diffrn_measurement_device '2-circle goniometer'
_diffrn_measurement_device_type 'STOE IPDS 2'
_diffrn_measurement_method 'rotation method'
_diffrn_radiation_collimation '0.5 mm diameter, monocapillary'
_diffrn_radiation_monochromator 'plane graphite'
_diffrn_radiation_polarisn_norm 0
_diffrn_radiation_probe x-ray
_diffrn_radiation_type 'Mo K\a'
_diffrn_radiation_wavelength 0.71073
_diffrn_reflns_av_R_equivalents 0.037
_diffrn_reflns_av_unetI/netI 0.0214
_diffrn_reflns_limit_h_max 36
_diffrn_reflns_limit_h_min -36
_diffrn_reflns_limit_k_max 11
_diffrn_reflns_limit_k_min -11
_diffrn_reflns_limit_l_max 11
_diffrn_reflns_limit_l_min -11
_diffrn_reflns_number 9535
_diffrn_reflns_theta_full 29.14
_diffrn_reflns_theta_max 29.14
_diffrn_reflns_theta_min 2.44
_diffrn_source 'sealed X-ray tube, 12 x 0.4 mm long-fine focus'
_diffrn_source_current 40
_diffrn_source_power 2.00
_diffrn_source_voltage 50
_exptl_absorpt_coefficient_mu 14.104
_exptl_absorpt_correction_T_max 0.7399
_exptl_absorpt_correction_T_min 0.0919
_exptl_absorpt_correction_type numerical
_exptl_absorpt_process_details X-SHAPE
_exptl_crystal_colour orange
_exptl_crystal_density_diffrn 2.8084
_exptl_crystal_description 'rectangular plate'
_exptl_crystal_F_000 1544
_exptl_crystal_size_max 0.2165
_exptl_crystal_size_mid 0.0746
_exptl_crystal_size_min 0.0094
_refine_diff_density_max 1.09
_refine_diff_density_min -0.83
_refine_ls_abs_structure_details '  1617 of Friedel pairs used in the refinement'
_refine_ls_abs_structure_Flack 0.491(19)
_refine_ls_extinction_method none
_refine_ls_goodness_of_fit_gt 2.17
_refine_ls_goodness_of_fit_ref 2.07
_refine_ls_hydrogen_treatment constr
_refine_ls_number_constraints 108
_refine_ls_number_parameters 81
_refine_ls_number_reflns 3489
_refine_ls_number_restraints 19
_refine_ls_R_factor_all 0.0434
_refine_ls_R_factor_gt 0.0367
_refine_ls_shift/su_max 0.0413
_refine_ls_shift/su_mean 0.0020
_refine_ls_structure_factor_coef Fsqd
_refine_ls_weighting_details w=1/(\s^2^(I)+0.0004I^2^)
_refine_ls_weighting_scheme sigma
_refine_ls_wR_factor_gt 0.0721
_refine_ls_wR_factor_ref 0.0729
_reflns_number_gt 3093
_reflns_number_total 3489
_reflns_threshold_expression I>2\s(I)
_cod_data_source_file ja8b07712_si_005.cif
_cod_data_source_block I
_cod_depositor_comments
;
The following automatic conversions were performed:

data item '_diffrn_radiation_probe' value 'X-ray' was changed to
'x-ray' in accordance with the
/home/saulius/struct/COD-crude-data/automatic-downloads/DataCite-retrospective/ACS/depositions/lib/dictionaries/cif_core.dic
dictionary named 'cif_core.dic' version 2.4.2 last updated on
2011-04-26.

Automatic conversion script
Id: cif_fix_values 6909 2019-04-08 15:41:33Z antanas 
;
_cod_original_sg_symbol_H-M 'C c'
_cod_original_formula_sum 'C9 H24 I4 N2 Pb1'
_cod_database_code 4132979

loop_
_space_group_symop_id
_space_group_symop_operation_xyz
1 x,y,z
2 x,-y,z+1/2
3 x+1/2,y+1/2,z
4 x+1/2,-y+1/2,z+1/2

loop_
_atom_site_label
_atom_site_type_symbol
_atom_site_fract_x
_atom_site_fract_y
_atom_site_fract_z
_atom_site_adp_type
_atom_site_U_iso_or_equiv
_atom_site_site_symmetry_multiplicity
_atom_site_occupancy
_atom_site_calc_flag
Pb1 Pb 0.65517(7) 0.24994(18) 0.33503(13) Uani 0.04098(11) 4 1 d
I1 I 0.53570(9) 0.2264(3) 0.33137(16) Uani 0.0552(9) 4 1 d
I2 I 0.65219(11) 0.5581(3) 0.1401(2) Uani 0.0546(9) 4 1 d
I3 I 0.65663(11) 0.0583(3) 0.0249(2) Uani 0.0548(9) 4 1 d
I4 I 0.77422(10) 0.2709(4) 0.3372(2) Uani 0.0710(11) 4 1 d
N1 N 0.2543(6) 0.828(3) 0.932(2) Uiso 0.0796(12) 4 1 d
N2 N 0.5566(5) 0.828(3) 0.248(2) Uiso 0.0796(12) 4 1 d
C9 C 0.5245(3) 0.7164(19) 0.3273(17) Uiso 0.0796(12) 4 1 d
C1 C 0.2804(4) 0.7420(18) 0.8116(12) Uiso 0.0796(12) 4 1 d
C5 C 0.3974(7) 0.7123(9) 0.6318(12) Uiso 0.0796(12) 4 1 d
C4 C 0.3751(4) 0.8310(11) 0.7308(10) Uiso 0.0796(12) 4 1 d
C6 C 0.4228(6) 0.7885(9) 0.5036(13) Uiso 0.0796(12) 4 1 d
C8 C 0.4710(3) 0.7426(14) 0.2781(8) Uiso 0.0796(12) 4 1 d
C7 C 0.4382(4) 0.6706(12) 0.3914(10) Uiso 0.0796(12) 4 1 d
C2 C 0.3248(4) 0.6617(12) 0.8833(14) Uiso 0.0796(12) 4 1 d
C3 C 0.3689(4) 0.7667(14) 0.8874(8) Uiso 0.0796(12) 4 1 d
H1n1 H 0.224999 0.855697 0.896008 Uiso 0.0955 4 1 d
H2n1 H 0.251193 0.769729 1.011339 Uiso 0.0955 4 1 d
H3n1 H 0.271597 0.90812 0.958616 Uiso 0.0955 4 1 d
H1n2 H 0.587168 0.819868 0.284129 Uiso 0.0955 4 1 d
H2n2 H 0.55522 0.809517 0.150548 Uiso 0.0955 4 1 d
H3n2 H 0.545964 0.920159 0.263924 Uiso 0.0955 4 1 d
H1c9 H 0.528824 0.729844 0.435837 Uiso 0.0955 4 1 d
H2c9 H 0.53389 0.614737 0.300787 Uiso 0.0955 4 1 d
H1c1 H 0.258017 0.668588 0.764786 Uiso 0.0955 4 1 d
H2c1 H 0.290967 0.811757 0.735399 Uiso 0.0955 4 1 d
H1c5 H 0.371627 0.646603 0.59042 Uiso 0.0955 4 1 d
H2c5 H 0.421229 0.653457 0.691759 Uiso 0.0955 4 1 d
H1c4 H 0.396645 0.917978 0.738107 Uiso 0.0955 4 1 d
H2c4 H 0.343221 0.860983 0.686717 Uiso 0.0955 4 1 d
H1c6 H 0.451684 0.8419 0.543884 Uiso 0.0955 4 1 d
H2c6 H 0.40033 0.859273 0.453156 Uiso 0.0955 4 1 d
H1c8 H 0.464235 0.697949 0.179225 Uiso 0.0955 4 1 d
H2c8 H 0.464526 0.849952 0.272982 Uiso 0.0955 4 1 d
H1c7 H 0.456091 0.590693 0.444809 Uiso 0.0955 4 1 d
H2c7 H 0.409173 0.629049 0.338658 Uiso 0.0955 4 1 d
H1c2 H 0.331986 0.572914 0.824322 Uiso 0.0955 4 1 d
H2c2 H 0.318 0.63181 0.985532 Uiso 0.0955 4 1 d
H1c3 H 0.398248 0.711248 0.919763 Uiso 0.0955 4 1 d
H2c3 H 0.363624 0.84818 0.957789 Uiso 0.0955 4 1 d

loop_
_atom_site_aniso_label
_atom_site_aniso_type_symbol
_atom_site_aniso_U_11
_atom_site_aniso_U_22
_atom_site_aniso_U_33
_atom_site_aniso_U_12
_atom_site_aniso_U_13
_atom_site_aniso_U_23
Pb1 Pb 0.0517(2) 0.0431(2) 0.02808(14) -0.00044(18) 0.00164(12) -0.00020(12)
I1 I 0.0438(17) 0.0710(17) 0.0506(12) 0.0046(14) 0.0011(10) -0.0137(10)
I2 I 0.074(2) 0.0522(15) 0.0385(9) 0.0113(14) 0.0133(9) 0.0165(8)
I3 I 0.072(2) 0.0525(15) 0.0401(9) -0.0056(14) 0.0037(9) -0.0172(8)
I4 I 0.0482(19) 0.098(2) 0.0663(15) 0.0041(16) -0.0056(12) 0.0061(11)

loop_
_atom_type_symbol
_atom_type_scat_dispersion_real
_atom_type_scat_dispersion_imag
_atom_type_scat_source
C 0.0033 0.0016 'International Tables Vol C tables 4.2.6.8 and 6.1.1.1'
H 0.0000 0.0000 'International Tables Vol C tables 4.2.6.8 and 6.1.1.1'
I -0.4742 1.8119 'International Tables Vol C tables 4.2.6.8 and 6.1.1.1'
N 0.0061 0.0033 'International Tables Vol C tables 4.2.6.8 and 6.1.1.1'
Pb -3.3944 10.1111 'International Tables Vol C tables 4.2.6.8 and 6.1.1.1'

loop_
_geom_angle_atom_site_label_1
_geom_angle_atom_site_label_2
_geom_angle_atom_site_label_3
_geom_angle_site_symmetry_1
_geom_angle_site_symmetry_3
_geom_angle
I1 Pb1 I2 . . 92.88(8)
I1 Pb1 I2 . 2_565 88.60(7)
I1 Pb1 I3 . . 90.68(7)
I1 Pb1 I3 . 2_555 86.38(8)
I1 Pb1 I4 . . 179.55(9)
I2 Pb1 I2 . 2_565 89.94(7)
I2 Pb1 I3 . . 89.59(6)
I2 Pb1 I3 . 2_555 179.02(8)
I2 Pb1 I4 . . 87.33(9)
I2 Pb1 I3 2_565 . 179.12(9)
I2 Pb1 I3 2_565 2_555 90.69(6)
I2 Pb1 I4 2_565 . 91.80(8)
I3 Pb1 I3 . 2_555 89.77(7)
I3 Pb1 I4 . . 88.92(8)
I3 Pb1 I4 2_555 . 93.40(9)
Pb1 I1 N2 . 1_545 84.2(2)
Pb1 I1 N2 . 2_565 84.0(2)
N2 I1 N2 1_545 2_565 93.2(5)
Pb1 I2 Pb1 . 2_564 154.24(9)
Pb1 I2 N1 . 3_544 79.2(3)
Pb1 I2 N1 . 4_564 82.3(4)
Pb1 I2 N2 . . 114.2(4)
Pb1 I2 N1 2_564 3_544 80.5(3)
Pb1 I2 N1 2_564 4_564 112.4(3)
Pb1 I2 N2 2_564 . 85.4(3)
N1 I2 N1 3_544 4_564 87.1(4)
N1 I2 N2 3_544 . 165.9(5)
N1 I2 N2 4_564 . 98.6(4)
Pb1 I3 Pb1 . 2_554 153.26(9)
Pb1 I3 N1 . 3_544 83.5(3)
Pb1 I3 N2 . 1_545 79.2(3)
Pb1 I3 N2 . 2_564 112.3(4)
Pb1 I3 N1 2_554 3_544 115.2(4)
Pb1 I3 N2 2_554 1_545 80.4(3)
Pb1 I3 N2 2_554 2_564 84.0(4)
N1 I3 N2 3_544 1_545 162.5(4)
N1 I3 N2 3_544 2_564 100.9(4)
N2 I3 N2 1_545 2_564 88.3(4)
Pb1 I4 N1 . 3_544 84.4(3)
Pb1 I4 N1 . 4_564 84.2(3)
N1 I4 N1 3_544 4_564 94.2(5)
I2 N1 I2 3_456 4_465 71.2(3)
I2 N1 I3 3_456 3_456 72.7(3)
I2 N1 I4 3_456 3_456 71.8(3)
I2 N1 I4 3_456 4_465 74.0(5)
I2 N1 C1 3_456 . 161.3(10)
I2 N1 H1n1 3_456 . 51.83
I2 N1 H2n1 3_456 . 80.5
I2 N1 H3n1 3_456 . 80.57
I2 N1 I3 4_465 3_456 79.4(3)
I2 N1 I4 4_465 3_456 140.3(5)
I2 N1 I4 4_465 4_465 72.7(4)
I2 N1 C1 4_465 . 90.4(8)
I2 N1 H1n1 4_465 . 21.26
I2 N1 H2n1 4_465 . 126.79
I2 N1 H3n1 4_465 . 109.02
I3 N1 I4 3_456 3_456 76.4(4)
I3 N1 I4 3_456 4_465 141.9(6)
I3 N1 C1 3_456 . 101.4(12)
I3 N1 H1n1 3_456 . 67.24
I3 N1 H2n1 3_456 . 49.03
I3 N1 H3n1 3_456 . 147.72
I4 N1 I4 3_456 4_465 109.9(6)
I4 N1 C1 3_456 . 124.9(11)
I4 N1 H1n1 3_456 . 119
I4 N1 H2n1 3_456 . 31.31
I4 N1 H3n1 3_456 . 78.31
I4 N1 C1 4_465 . 104.2(11)
I4 N1 H1n1 4_465 . 77.81
I4 N1 H2n1 4_465 . 140.03
I4 N1 H3n1 4_465 . 36.8
C1 N1 H1n1 . . 109.47
C1 N1 H2n1 . . 109.47
C1 N1 H3n1 . . 109.47
H1n1 N1 H2n1 . . 109.48
H1n1 N1 H3n1 . . 109.47
H2n1 N1 H3n1 . . 109.47
I1 N2 I1 1_565 2_564 107.9(6)
I1 N2 I2 1_565 . 142.8(5)
I1 N2 I3 1_565 1_565 73.9(4)
I1 N2 I3 1_565 2_565 73.8(4)
I1 N2 C9 1_565 . 116.1(11)
I1 N2 H1n2 1_565 . 99.3
I1 N2 H2n2 1_565 . 112.42
I1 N2 H3n2 1_565 . 10.37
I1 N2 I2 2_564 . 74.6(4)
I1 N2 I3 2_564 1_565 69.7(3)
I1 N2 I3 2_564 2_565 139.3(5)
I1 N2 C9 2_564 . 108.0(11)
I1 N2 H1n2 2_564 . 116.23
I1 N2 H2n2 2_564 . 7.18
I1 N2 H3n2 2_564 . 103.99
I2 N2 I3 . 1_565 72.5(3)
I2 N2 I3 . 2_565 81.1(3)
I2 N2 C9 . . 97.1(12)
I2 N2 H1n2 . . 51.27
I2 N2 H2n2 . . 67.58
I2 N2 H3n2 . . 152.12
I3 N2 I3 1_565 2_565 72.1(3)
I3 N2 C9 1_565 . 169.6(13)
I3 N2 H1n2 1_565 . 64.38
I3 N2 H2n2 1_565 . 66.88
I3 N2 H3n2 1_565 . 80.87
I3 N2 C9 2_565 . 107.0(10)
I3 N2 H1n2 2_565 . 29.93
I3 N2 H2n2 2_565 . 133.97
I3 N2 H3n2 2_565 . 83.09
C9 N2 H1n2 . . 109.47
C9 N2 H2n2 . . 109.47
C9 N2 H3n2 . . 109.47
H1n2 N2 H2n2 . . 109.46
H1n2 N2 H3n2 . . 109.47
H2n2 N2 H3n2 . . 109.47
N2 C9 C8 . . 109.5(12)
N2 C9 H1c9 . . 109.47
N2 C9 H2c9 . . 109.47
C8 C9 H1c9 . . 109.48
C8 C9 H2c9 . . 109.48
H1c9 C9 H2c9 . . 109.47
N1 C1 C2 . . 109.5(11)
N1 C1 H1c1 . . 109.47
N1 C1 H2c1 . . 109.47
C2 C1 H1c1 . . 109.47
C2 C1 H2c1 . . 109.47
H1c1 C1 H2c1 . . 109.47
C4 C5 C6 . . 109.5(7)
C4 C5 H1c5 . . 109.47
C4 C5 H2c5 . . 109.47
C6 C5 H1c5 . . 109.47
C6 C5 H2c5 . . 109.47
H1c5 C5 H2c5 . . 109.47
C5 C4 C3 . . 109.5(8)
C5 C4 H1c4 . . 109.47
C5 C4 H2c4 . . 109.47
C3 C4 H1c4 . . 109.47
C3 C4 H2c4 . . 109.47
H1c4 C4 H2c4 . . 109.47
C5 C6 C7 . . 109.5(7)
C5 C6 H1c6 . . 109.47
C5 C6 H2c6 . . 109.48
C7 C6 H1c6 . . 109.47
C7 C6 H2c6 . . 109.47
H1c6 C6 H2c6 . . 109.47
C9 C8 C7 . . 109.5(9)
C9 C8 H1c8 . . 109.47
C9 C8 H2c8 . . 109.47
C7 C8 H1c8 . . 109.47
C7 C8 H2c8 . . 109.47
H1c8 C8 H2c8 . . 109.48
C6 C7 C8 . . 109.5(9)
C6 C7 H1c7 . . 109.47
C6 C7 H2c7 . . 109.47
C8 C7 H1c7 . . 109.47
C8 C7 H2c7 . . 109.47
H1c7 C7 H2c7 . . 109.47
C1 C2 C3 . . 109.5(10)
C1 C2 H1c2 . . 109.48
C1 C2 H2c2 . . 109.48
C3 C2 H1c2 . . 109.47
C3 C2 H2c2 . . 109.47
H1c2 C2 H2c2 . . 109.47
C4 C3 C2 . . 109.5(8)
C4 C3 H1c3 . . 109.47
C4 C3 H2c3 . . 109.47
C2 C3 H1c3 . . 109.47
C2 C3 H2c3 . . 109.48
H1c3 C3 H2c3 . . 109.47

loop_
_geom_bond_atom_site_label_1
_geom_bond_atom_site_label_2
_geom_bond_site_symmetry_2
_geom_bond_distance
Pb1 I1 . 3.221(3)
Pb1 I2 . 3.199(3)
Pb1 I2 2_565 3.166(2)
Pb1 I3 . 3.198(2)
Pb1 I3 2_555 3.178(3)
Pb1 I4 . 3.209(3)
I1 N2 1_545 3.62(3)
I1 N2 2_565 3.70(2)
I2 N1 3_544 3.93(2)
I2 N1 4_564 3.796(18)
I2 N2 . 3.66(2)
I3 N1 3_544 3.66(2)
I3 N2 1_545 3.96(2)
I3 N2 2_564 3.672(18)
I4 N1 3_544 3.599(18)
I4 N1 4_564 3.67(3)
N1 C1 . 1.50(2)
N1 H1n1 . 0.8699
N1 H2n1 . 0.87
N1 H3n1 . 0.87
N2 C9 . 1.50(3)
N2 H1n2 . 0.8701
N2 H2n2 . 0.87
N2 H3n2 . 0.87
C9 C8 . 1.500(13)
C9 H1c9 . 0.96
C9 H2c9 . 0.96
C1 C2 . 1.500(16)
C1 H1c1 . 0.96
C1 H2c1 . 0.96
C5 C4 . 1.501(15)
C5 C6 . 1.501(18)
C5 H1c5 . 0.96
C5 H2c5 . 0.96
C4 C3 . 1.501(12)
C4 H1c4 . 0.96
C4 H2c4 . 0.9599
C6 C7 . 1.501(15)
C6 H1c6 . 0.9601
C6 H2c6 . 0.96
C8 C7 . 1.501(14)
C8 H1c8 . 0.96
C8 H2c8 . 0.96
C7 H1c7 . 0.96
C7 H2c7 . 0.96
C2 C3 . 1.501(15)
C2 H1c2 . 0.96
C2 H2c2 . 0.96
C3 H1c3 . 0.9601
C3 H2c3 . 0.96

loop_
_geom_hbond_atom_site_label_D
_geom_hbond_atom_site_label_H
_geom_hbond_atom_site_label_A
_geom_hbond_distance_DH
_geom_hbond_distance_HA
_geom_hbond_distance_DA
_geom_hbond_angle_DHA
C1 H2c1 C4 0.96 2.27 2.791(16) 112.97
C4 H2c4 C1 0.96 2.31 2.791(16) 110.22

loop_
_twin_individual_id
_twin_individual_mass_fraction_refined
_twin_individual_twin_matrix_11
_twin_individual_twin_matrix_12
_twin_individual_twin_matrix_13
_twin_individual_twin_matrix_21
_twin_individual_twin_matrix_22
_twin_individual_twin_matrix_23
_twin_individual_twin_matrix_31
_twin_individual_twin_matrix_32
_twin_individual_twin_matrix_33
1 0.509(19) 1 0 0 0 1 0 0 0 1
2 0.491(19) -1 0 0 0 -1 0 0 0 -1

loop_
_restr_distance_atom_site_label_1
_restr_distance_atom_site_label_2
_restr_distance_target
_restr_distance_target_weight_param
N1 C1 1.5 0.001
C1 C2 1.5 0.001
C2 C3 1.5 0.001
C3 C4 1.5 0.001
C4 C5 1.5 0.001
C5 C6 1.5 0.001
C6 C7 1.5 0.001
C7 C8 1.5 0.001
C8 C9 1.5 0.001
C9 N2 1.5 0.001

loop_
_restr_angle_atom_site_label_1
_restr_angle_atom_site_label_2
_restr_angle_atom_site_label_3
_restr_angle_target
_restr_angle_target_weight_param
N1 C1 C2 109.47 0.01
C1 C2 C3 109.47 0.01
C2 C3 C4 109.47 0.01
C3 C4 C5 109.47 0.01
C4 C5 C6 109.47 0.01
C5 C6 C7 109.47 0.01
C6 C7 C8 109.47 0.01
C7 C8 C9 109.47 0.01
C8 C9 N2 109.47 0.01
